data_2236924
loop_
_publ_author_name
'Oukhrib, Abdelouahd'
'Benharref, Ahmed'
'Saadi, Mohamed'
'Daran, Jean-Claude'
'Berraho, Moha'

_publ_section_title
;
 (1<i>S</i>,3<i>R</i>,8<i>R</i>)-2,2-Dibromo-10-bromomethyl-3,7,7-trimethyltricyclo[6.4.0.0^1,3^]dodec-9-ene
;
_journal_coeditor_code IM2411
_journal_issue 12
_journal_name_full 'Acta Crystallographica Section E'
_journal_page_first o3394
_journal_page_last o3395
_journal_paper_doi 10.1107/S1600536812046430
_journal_volume 68
_journal_year 2012
_chemical_formula_iupac 'C16 H23 Br3'
_chemical_formula_moiety 'C16 H23 Br3'
_chemical_formula_sum 'C16 H23 Br3'
_chemical_formula_weight 455.07
_chemical_name_systematic
;
(1<i>S</i>,3<i>R</i>,8<i>R</i>)-2,2-Dibromo-10-bromomethyl-3,7,7-
trimethyltricyclo[6.4.0.0^1,3^]dodec-9-ene
;
_space_group_IT_number 19
_symmetry_cell_setting orthorhombic
_symmetry_space_group_name_Hall 'P 2ac 2ab'
_symmetry_space_group_name_H-M 'P 21 21 21'
_atom_sites_solution_hydrogens geom
_atom_sites_solution_primary direct
_atom_sites_solution_secondary difmap
_audit_creation_method SHELXL-97
_cell_angle_alpha 90.00
_cell_angle_beta 90.00
_cell_angle_gamma 90.00
_cell_formula_units_Z 4
_cell_length_a 9.2614(5)
_cell_length_b 12.8215(8)
_cell_length_c 14.3966(11)
_cell_measurement_reflns_used 3461
_cell_measurement_temperature 180(2)
_cell_measurement_theta_max 26.4
_cell_measurement_theta_min 3.1
_cell_volume 1709.52(19)
_computing_cell_refinement 'CrysAlis PRO (Agilent, 2010)'
_computing_data_collection 'CrysAlis PRO (Agilent, 2010)'
_computing_data_reduction 'CrysAlis PRO (Agilent, 2010)'
_computing_molecular_graphics 'ORTEP-3 for Windows (Farrugia, 2012)'
_computing_publication_material 'WinGX (Farrugia, 2012)'
_computing_structure_refinement 'SHELXL97 (Sheldrick, 2008)'
_computing_structure_solution 'SHELXS97 (Sheldrick, 2008)'
_diffrn_ambient_temperature 180(2)
_diffrn_detector_area_resol_mean 8.2632
_diffrn_measured_fraction_theta_full 0.997
_diffrn_measured_fraction_theta_max 0.997
_diffrn_measurement_device_type 'Agilent Xcalibur (Sapphire1, long nozzle)'
_diffrn_measurement_method '\w scans'
_diffrn_radiation_monochromator graphite
_diffrn_radiation_type MoK\a
_diffrn_radiation_wavelength 0.71073
_diffrn_reflns_av_R_equivalents 0.0485
_diffrn_reflns_av_sigmaI/netI 0.0474
_diffrn_reflns_limit_h_max 11
_diffrn_reflns_limit_h_min -11
_diffrn_reflns_limit_k_max 15
_diffrn_reflns_limit_k_min -16
_diffrn_reflns_limit_l_max 17
_diffrn_reflns_limit_l_min -15
_diffrn_reflns_number 9721
_diffrn_reflns_theta_full 26.37
_diffrn_reflns_theta_max 26.37
_diffrn_reflns_theta_min 3.06
_exptl_absorpt_coefficient_mu 7.066
_exptl_absorpt_correction_T_max 1.00000
_exptl_absorpt_correction_T_min 0.13449
_exptl_absorpt_correction_type multi-scan
_exptl_absorpt_process_details
;
(CrysAlis PRO; Agilent, 2010)
;
_exptl_crystal_colour colourless
_exptl_crystal_density_diffrn 1.768
_exptl_crystal_density_method 'not measured'
_exptl_crystal_description prism
_exptl_crystal_F_000 896
_exptl_crystal_size_max 0.49
_exptl_crystal_size_mid 0.31
_exptl_crystal_size_min 0.08
_refine_diff_density_max 0.655
_refine_diff_density_min -0.550
_refine_ls_abs_structure_details 'Flack (1983), 1460 Friedel pairs'
_refine_ls_abs_structure_Flack 0.012(16)
_refine_ls_extinction_coef 0.0034(4)
_refine_ls_extinction_expression Fc^*^=kFc[1+0.001xFc^2^\l^3^/sin(2\q)]^-1/4^
_refine_ls_extinction_method 'SHELXL97 (Sheldrick, 2008)'
_refine_ls_goodness_of_fit_ref 1.042
_refine_ls_hydrogen_treatment constr
_refine_ls_matrix_type full
_refine_ls_number_parameters 176
_refine_ls_number_reflns 3461
_refine_ls_number_restraints 0
_refine_ls_restrained_S_all 1.042
_refine_ls_R_factor_all 0.0407
_refine_ls_R_factor_gt 0.0337
_refine_ls_shift/su_max 0.001
_refine_ls_shift/su_mean 0.000
_refine_ls_structure_factor_coef Fsqd
_refine_ls_weighting_details 'calc w=1/[\s^2^(Fo^2^)+(0.0387P)^2^+0.0947P] where P=(Fo^2^+2Fc^2^)/3'
_refine_ls_weighting_scheme calc
_refine_ls_wR_factor_gt 0.0726
_refine_ls_wR_factor_ref 0.0751
_reflns_number_gt 3121
_reflns_number_total 3461
_reflns_threshold_expression I>2\s(I)
_cod_data_source_file im2411.cif
_cod_data_source_block I
_cod_database_code 2236924
_cod_database_fobs_code 2236924

loop_
_symmetry_equiv_pos_as_xyz
'x, y, z'
'-x+1/2, -y, z+1/2'
'-x, y+1/2, -z+1/2'
'x+1/2, -y+1/2, -z'

loop_
_atom_site_type_symbol
_atom_site_label
_atom_site_fract_x
_atom_site_fract_y
_atom_site_fract_z
_atom_site_U_iso_or_equiv
_atom_site_adp_type
_atom_site_calc_flag
_atom_site_refinement_flags
_atom_site_occupancy
_atom_site_symmetry_multiplicity
C C13 0.9676(5) 0.5913(4) 0.4115(3) 0.0283(12) Uani d . 1 1
H H13A 0.9119 0.6220 0.4606 0.042 Uiso calc R 1 1
H H13B 0.9989 0.5230 0.4299 0.042 Uiso calc R 1 1
H H13C 0.9093 0.5861 0.3565 0.042 Uiso calc R 1 1
C C1 1.1613(4) 0.6641(3) 0.2929(3) 0.0110(8) Uani d . 1 1
C C2 1.0820(5) 0.7571(3) 0.3330(3) 0.0164(9) Uani d . 1 1
C C3 1.0980(5) 0.6589(3) 0.3916(3) 0.0160(9) Uani d . 1 1
C C4 1.2066(6) 0.6600(3) 0.4707(3) 0.0251(11) Uani d . 1 1
H H4A 1.1567 0.6746 0.5285 0.030 Uiso calc R 1 1
H H4B 1.2760 0.7154 0.4602 0.030 Uiso calc R 1 1
C C5 1.2867(6) 0.5560(4) 0.4793(3) 0.0280(12) Uani d . 1 1
H H5A 1.2275 0.5082 0.5151 0.034 Uiso calc R 1 1
H H5B 1.3752 0.5675 0.5139 0.034 Uiso calc R 1 1
C C6 1.3251(5) 0.5037(3) 0.3864(3) 0.0233(10) Uani d . 1 1
H H6A 1.2356 0.4818 0.3573 0.028 Uiso calc R 1 1
H H6B 1.3798 0.4410 0.4001 0.028 Uiso calc R 1 1
C C7 1.4112(5) 0.5671(3) 0.3143(3) 0.0196(10) Uani d . 1 1
C C8 1.3273(4) 0.6703(3) 0.2837(3) 0.0146(8) Uani d . 1 1
H H8 1.3594 0.7261 0.3254 0.018 Uiso calc R 1 1
C C9 1.3668(4) 0.7037(3) 0.1861(3) 0.0186(10) Uani d . 1 1
H H9 1.4614 0.7250 0.1756 0.022 Uiso calc R 1 1
C C10 1.2776(5) 0.7050(3) 0.1147(3) 0.0158(9) Uani d . 1 1
C C11 1.1229(5) 0.6707(3) 0.1223(3) 0.0161(9) Uani d . 1 1
H H11A 1.0988 0.6284 0.0687 0.019 Uiso calc R 1 1
H H11B 1.0611 0.7318 0.1214 0.019 Uiso calc R 1 1
C C12 1.0923(4) 0.6086(3) 0.2101(3) 0.0139(8) Uani d . 1 1
H H12A 1.1318 0.5389 0.2041 0.017 Uiso calc R 1 1
H H12B 0.9889 0.6028 0.2195 0.017 Uiso calc R 1 1
C C14 1.5566(5) 0.6008(4) 0.3559(4) 0.0427(15) Uani d . 1 1
H H14A 1.6119 0.5401 0.3719 0.064 Uiso calc R 1 1
H H14B 1.5400 0.6419 0.4106 0.064 Uiso calc R 1 1
H H14C 1.6088 0.6415 0.3111 0.064 Uiso calc R 1 1
C C15 1.4416(6) 0.4939(4) 0.2310(3) 0.0328(13) Uani d . 1 1
H H15A 1.4933 0.4336 0.2521 0.049 Uiso calc R 1 1
H H15B 1.4985 0.5303 0.1856 0.049 Uiso calc R 1 1
H H15C 1.3518 0.4727 0.2036 0.049 Uiso calc R 1 1
C C16 1.3330(6) 0.7378(4) 0.0200(3) 0.0286(11) Uani d . 1 1
H H16A 1.3172 0.6817 -0.0241 0.034 Uiso calc R 1 1
H H16B 1.4361 0.7506 0.0236 0.034 Uiso calc R 1 1
Br Br1 0.89111(5) 0.79294(4) 0.28578(3) 0.02481(13) Uani d . 1 1
Br Br2 1.17768(6) 0.88596(3) 0.36490(3) 0.02729(14) Uani d . 1 1
Br Br3 1.23443(7) 0.86490(4) -0.02407(4) 0.04212(18) Uani d . 1 1

loop_
_atom_site_aniso_label
_atom_site_aniso_U_11
_atom_site_aniso_U_22
_atom_site_aniso_U_33
_atom_site_aniso_U_12
_atom_site_aniso_U_13
_atom_site_aniso_U_23
C13 0.030(3) 0.028(3) 0.027(3) -0.002(2) 0.016(2) 0.009(2)
C1 0.0118(18) 0.0124(18) 0.0088(19) -0.0009(16) 0.0025(16) 0.0028(17)
C2 0.016(2) 0.018(2) 0.015(2) -0.0061(18) 0.0004(17) -0.0025(18)
C3 0.020(2) 0.015(2) 0.013(2) 0.0007(19) 0.0037(18) -0.0005(17)
C4 0.047(3) 0.021(2) 0.007(2) 0.003(2) -0.005(2) -0.0004(18)
C5 0.046(3) 0.026(2) 0.013(2) 0.008(2) -0.005(2) 0.004(2)
C6 0.032(3) 0.019(2) 0.020(3) 0.007(2) -0.001(2) 0.0051(18)
C7 0.012(2) 0.021(2) 0.026(3) 0.0040(19) -0.0045(18) 0.0045(19)
C8 0.0139(19) 0.015(2) 0.015(2) -0.0022(17) -0.0019(19) 0.0036(18)
C9 0.010(2) 0.019(2) 0.026(3) -0.0017(18) 0.0026(16) 0.007(2)
C10 0.021(2) 0.0145(19) 0.012(2) 0.0047(19) 0.0061(17) 0.0031(17)
C11 0.020(2) 0.018(2) 0.010(2) -0.0006(18) -0.0006(17) -0.0011(17)
C12 0.0130(19) 0.0158(19) 0.013(2) 0.0010(18) 0.0010(18) -0.0032(18)
C14 0.020(3) 0.042(3) 0.066(4) -0.003(2) -0.022(3) 0.018(3)
C15 0.029(3) 0.030(3) 0.040(3) 0.015(2) 0.009(2) 0.010(2)
C16 0.033(3) 0.030(3) 0.023(3) 0.010(2) 0.011(2) 0.012(2)
Br1 0.0178(2) 0.0254(2) 0.0312(3) 0.0070(2) 0.0019(2) -0.0009(2)
Br2 0.0377(3) 0.0147(2) 0.0295(3) -0.0026(2) -0.0072(2) -0.0044(2)
Br3 0.0431(3) 0.0365(3) 0.0467(4) 0.0046(3) 0.0065(3) 0.0243(3)

loop_
_atom_type_symbol
_atom_type_description
_atom_type_scat_dispersion_real
_atom_type_scat_dispersion_imag
_atom_type_scat_source
C C 0.0033 0.0016 'International Tables Vol C Tables 4.2.6.8 and 6.1.1.4'
H H 0.0000 0.0000 'International Tables Vol C Tables 4.2.6.8 and 6.1.1.4'
Br Br -0.2901 2.4595 'International Tables Vol C Tables 4.2.6.8 and 6.1.1.4'

loop_
_geom_angle_atom_site_label_1
_geom_angle_atom_site_label_2
_geom_angle_atom_site_label_3
_geom_angle
C3 C13 H13A 109.5
C3 C13 H13B 109.5
H13A C13 H13B 109.5
C3 C13 H13C 109.5
H13A C13 H13C 109.5
H13B C13 H13C 109.5
C2 C1 C12 117.5(3)
C2 C1 C3 59.8(3)
C12 C1 C3 122.7(3)
C2 C1 C8 118.3(4)
C12 C1 C8 112.0(3)
C3 C1 C8 117.4(4)
C1 C2 C3 60.9(3)
C1 C2 Br2 122.8(3)
C3 C2 Br2 122.1(3)
C1 C2 Br1 119.5(3)
C3 C2 Br1 118.5(3)
Br2 C2 Br1 107.3(2)
C13 C3 C4 113.1(4)
C13 C3 C2 120.0(4)
C4 C3 C2 118.1(4)
C13 C3 C1 120.2(4)
C4 C3 C1 116.1(4)
C2 C3 C1 59.3(3)
C3 C4 C5 111.9(4)
C3 C4 H4A 109.2
C5 C4 H4A 109.2
C3 C4 H4B 109.2
C5 C4 H4B 109.2
H4A C4 H4B 107.9
C4 C5 C6 114.9(4)
C4 C5 H5A 108.5
C6 C5 H5A 108.5
C4 C5 H5B 108.5
C6 C5 H5B 108.5
H5A C5 H5B 107.5
C5 C6 C7 118.4(4)
C5 C6 H6A 107.7
C7 C6 H6A 107.7
C5 C6 H6B 107.7
C7 C6 H6B 107.7
H6A C6 H6B 107.1
C14 C7 C6 109.9(4)
C14 C7 C15 108.2(4)
C6 C7 C15 107.2(4)
C14 C7 C8 107.5(4)
C6 C7 C8 111.8(3)
C15 C7 C8 112.1(4)
C9 C8 C1 109.5(3)
C9 C8 C7 111.9(3)
C1 C8 C7 114.7(3)
C9 C8 H8 106.7
C1 C8 H8 106.7
C7 C8 H8 106.7
C10 C9 C8 125.1(4)
C10 C9 H9 117.4
C8 C9 H9 117.4
C9 C10 C11 122.5(4)
C9 C10 C16 119.5(4)
C11 C10 C16 118.0(4)
C10 C11 C12 113.0(3)
C10 C11 H11A 109.0
C12 C11 H11A 109.0
C10 C11 H11B 109.0
C12 C11 H11B 109.0
H11A C11 H11B 107.8
C11 C12 C1 109.1(3)
C11 C12 H12A 109.9
C1 C12 H12A 109.9
C11 C12 H12B 109.9
C1 C12 H12B 109.9
H12A C12 H12B 108.3
C7 C14 H14A 109.5
C7 C14 H14B 109.5
H14A C14 H14B 109.5
C7 C14 H14C 109.5
H14A C14 H14C 109.5
H14B C14 H14C 109.5
C7 C15 H15A 109.5
C7 C15 H15B 109.5
H15A C15 H15B 109.5
C7 C15 H15C 109.5
H15A C15 H15C 109.5
H15B C15 H15C 109.5
C10 C16 Br3 111.2(3)
C10 C16 H16A 109.4
Br3 C16 H16A 109.4
C10 C16 H16B 109.4
Br3 C16 H16B 109.4
H16A C16 H16B 108.0

loop_
_geom_bond_atom_site_label_1
_geom_bond_atom_site_label_2
_geom_bond_distance
C13 C3 1.514(6)
C13 H13A 0.9600
C13 H13B 0.9600
C13 H13C 0.9600
C1 C2 1.516(6)
C1 C12 1.528(5)
C1 C3 1.540(6)
C1 C8 1.544(5)
C2 C3 1.523(6)
C2 Br2 1.930(4)
C2 Br1 1.949(4)
C3 C4 1.519(6)
C4 C5 1.532(6)
C4 H4A 0.9700
C4 H4B 0.9700
C5 C6 1.538(6)
C5 H5A 0.9700
C5 H5B 0.9700
C6 C7 1.541(6)
C6 H6A 0.9700
C6 H6B 0.9700
C7 C14 1.535(6)
C7 C15 1.549(6)
C7 C8 1.596(6)
C8 C9 1.515(6)
C8 H8 0.9800
C9 C10 1.318(6)
C9 H9 0.9300
C10 C11 1.503(6)
C10 C16 1.517(6)
C11 C12 1.520(6)
C11 H11A 0.9700
C11 H11B 0.9700
C12 H12A 0.9700
C12 H12B 0.9700
C14 H14A 0.9600
C14 H14B 0.9600
C14 H14C 0.9600
C15 H15A 0.9600
C15 H15B 0.9600
C15 H15C 0.9600
C16 Br3 1.973(4)
C16 H16A 0.9700
C16 H16B 0.9700

loop_
_cod_related_entry_id
_cod_related_entry_database
_cod_related_entry_code
1 ChemSpider 30658228
